data_4022821
loop_
_publ_author_name
'Yit Wooi Goh'
'Stephen M. Danczak'
'Tang Kuan Lim'
'Jonathan M. White'

_publ_section_title
;
 Manifestations of the Alder-Rickert Reaction in the Structures
 of Bicyclo[2.2.2]octadiene and Bicyclo[2.2.2]octene Derivatives
;
_journal_name_full 'Journal of Organic Chemistry'
_journal_page_first 2929
_journal_page_last 2935
_journal_paper_doi 10.1021/jo0625610
_journal_volume 72
_journal_year 2007
_chemical_formula_sum 'C17 H18 O5'
_chemical_formula_weight 302.31
_chemical_name_systematic
;
 ?
;
_space_group_IT_number 61
_symmetry_cell_setting orthorhombic
_symmetry_space_group_name_Hall '-P 2ac 2ab'
_symmetry_space_group_name_H-M 'P b c a'
_atom_sites_solution_hydrogens geom
_atom_sites_solution_primary direct
_atom_sites_solution_secondary difmap
_audit_creation_method SHELXL-97
_cell_angle_alpha 90.00
_cell_angle_beta 90.00
_cell_angle_gamma 90.00
_cell_formula_units_Z 8
_cell_length_a 7.8118(8)
_cell_length_b 18.6118(18)
_cell_length_c 19.9122(19)
_cell_measurement_reflns_used 2123
_cell_measurement_temperature 130(2)
_cell_measurement_theta_max 24.16
_cell_measurement_theta_min 3.00
_cell_volume 2895.1(5)
_computing_cell_refinement 'Bruker SMART'
_computing_data_collection 'Bruker SMART'
_computing_data_reduction 'Bruker SAINT'
_computing_molecular_graphics 'Bruker SHELXTL'
_computing_publication_material 'Bruker SHELXTL'
_computing_structure_refinement 'Bruker SHELXTL'
_computing_structure_solution 'Bruker SHELXTL'
_diffrn_ambient_temperature 293(2)
_diffrn_measured_fraction_theta_full 0.998
_diffrn_measured_fraction_theta_max 0.998
_diffrn_measurement_device_type 'CCD area detector'
_diffrn_measurement_method 'phi and omega scans'
_diffrn_radiation_monochromator graphite
_diffrn_radiation_source 'fine-focus sealed tube'
_diffrn_radiation_type MoK\a
_diffrn_radiation_wavelength 0.71073
_diffrn_reflns_av_R_equivalents 0.0711
_diffrn_reflns_av_sigmaI/netI 0.0560
_diffrn_reflns_limit_h_max 6
_diffrn_reflns_limit_h_min -9
_diffrn_reflns_limit_k_max 22
_diffrn_reflns_limit_k_min -21
_diffrn_reflns_limit_l_max 23
_diffrn_reflns_limit_l_min -21
_diffrn_reflns_number 12467
_diffrn_reflns_theta_full 25.00
_diffrn_reflns_theta_max 25.00
_diffrn_reflns_theta_min 2.05
_exptl_absorpt_coefficient_mu 0.102
_exptl_absorpt_correction_type none
_exptl_crystal_colour colourless
_exptl_crystal_density_diffrn 1.387
_exptl_crystal_density_method 'not measured'
_exptl_crystal_description Block
_exptl_crystal_F_000 1280
_exptl_crystal_size_max 0.40
_exptl_crystal_size_mid 0.25
_exptl_crystal_size_min 0.20
_refine_diff_density_max 0.234
_refine_diff_density_min -0.218
_refine_diff_density_rms 0.047
_refine_ls_extinction_method none
_refine_ls_goodness_of_fit_ref 1.002
_refine_ls_hydrogen_treatment mixed
_refine_ls_matrix_type full
_refine_ls_number_parameters 202
_refine_ls_number_reflns 2543
_refine_ls_number_restraints 0
_refine_ls_restrained_S_all 1.002
_refine_ls_R_factor_all 0.0699
_refine_ls_R_factor_gt 0.0479
_refine_ls_shift/su_max 0.074
_refine_ls_shift/su_mean 0.004
_refine_ls_structure_factor_coef Fsqd
_refine_ls_weighting_details 'calc w=1/[\s^2^(Fo^2^)+(0.0638P)^2^+0.0000P] where P=(Fo^2^+2Fc^2^)/3'
_refine_ls_weighting_scheme calc
_refine_ls_wR_factor_gt 0.1171
_refine_ls_wR_factor_ref 0.1256
_reflns_number_gt 1874
_reflns_number_total 2543
_reflns_threshold_expression >2sigma(I)
_cod_data_source_file jo0625610si20061219_073713_2.cif
_cod_data_source_block CMPD11
_cod_depositor_comments
;
The following automatic conversions were performed:
'_symmetry_cell_setting' value 'Orthorhombic' changed to 'orthorhombic'
according to '/home/saulius/struct/CIF-dictionaries/cif_core.dic'
dictionary named 'cif_core.dic' version 2.4.1 from 2010-06-29.

Automatic conversion script
Id: cif_fix_enum 1527 2010-12-29 10:47:43Z saulius 
;
_cod_database_code 4022821

loop_
_symmetry_equiv_pos_as_xyz
'x, y, z'
'-x+1/2, -y, z+1/2'
'-x, y+1/2, -z+1/2'
'x+1/2, -y+1/2, -z'
'-x, -y, -z'
'x-1/2, y, -z-1/2'
'x, -y-1/2, z-1/2'
'-x-1/2, y-1/2, z'

loop_
_atom_site_label
_atom_site_type_symbol
_atom_site_fract_x
_atom_site_fract_y
_atom_site_fract_z
_atom_site_U_iso_or_equiv
_atom_site_adp_type
_atom_site_occupancy
_atom_site_symmetry_multiplicity
_atom_site_calc_flag
_atom_site_refinement_flags
C1 C 0.5369(3) 0.34911(10) 0.65400(10) 0.0208(5) Uani 1 1 d .
C2 C 0.4134(3) 0.30852(11) 0.62104(11) 0.0223(5) Uani 1 1 d .
C3 C 0.2556(3) 0.33320(11) 0.58205(11) 0.0243(5) Uani 1 1 d .
C4 C 0.2624(3) 0.29718(12) 0.51337(11) 0.0298(6) Uani 1 1 d .
H4 H 0.2599 0.3226 0.4732 0.036 Uiso 1 1 calc R
C5 C 0.2727(3) 0.22346(12) 0.51656(12) 0.0305(6) Uani 1 1 d .
H5 H 0.2748 0.1940 0.4789 0.037 Uiso 1 1 calc R
C6 C 0.2803(3) 0.19535(12) 0.58794(11) 0.0272(6) Uani 1 1 d .
H6 H 0.2926 0.1430 0.5895 0.033 Uiso 1 1 calc R
C7 C 0.4257(3) 0.23343(11) 0.62334(11) 0.0226(5) Uani 1 1 d .
C8 C 0.5603(3) 0.20190(11) 0.65699(11) 0.0218(5) Uani 1 1 d .
C9 C 0.1020(3) 0.30066(12) 0.61992(11) 0.0260(5) Uani 1 1 d .
H9A H 0.0982 0.3199 0.6652 0.031 Uiso 1 1 calc R
H9B H -0.0034 0.3140 0.5974 0.031 Uiso 1 1 calc R
C10 C 0.1154(3) 0.22110(11) 0.62286(12) 0.0273(5) Uani 1 1 d .
H10A H 0.0167 0.1998 0.6010 0.033 Uiso 1 1 calc R
H10B H 0.1160 0.2056 0.6694 0.033 Uiso 1 1 calc R
C11 C 0.6699(3) 0.31639(11) 0.68806(11) 0.0248(5) Uani 1 1 d .
H11 H 0.7511 0.3444 0.7100 0.030 Uiso 1 1 calc R
C12 C 0.6831(3) 0.24249(11) 0.68981(11) 0.0258(5) Uani 1 1 d .
H12 H 0.7727 0.2204 0.7126 0.031 Uiso 1 1 calc R
C13 C 0.1211(3) 0.43942(11) 0.53745(12) 0.0333(6) Uani 1 1 d .
H13A H 0.1420 0.4260 0.4916 0.050 Uiso 1 1 calc R
H13B H 0.1230 0.4908 0.5413 0.050 Uiso 1 1 calc R
H13C H 0.0111 0.4217 0.5512 0.050 Uiso 1 1 calc R
C14 C 0.5717(3) 0.46068(11) 0.60020(12) 0.0251(5) Uani 1 1 d .
C15 C 0.5221(3) 0.53748(11) 0.60506(12) 0.0332(6) Uani 1 1 d .
H15A H 0.6057 0.5629 0.6312 0.050 Uiso 1 1 calc R
H15B H 0.4121 0.5413 0.6263 0.050 Uiso 1 1 calc R
H15C H 0.5165 0.5579 0.5608 0.050 Uiso 1 1 calc R
C16 C 0.4920(3) 0.08573(11) 0.69818(11) 0.0277(5) Uani 1 1 d .
C17 C 0.5407(3) 0.00867(11) 0.69394(12) 0.0372(6) Uani 1 1 d .
H17A H 0.6229 -0.0022 0.7283 0.056 Uiso 1 1 calc R
H17B H 0.5899 -0.0009 0.6507 0.056 Uiso 1 1 calc R
H17C H 0.4409 -0.0207 0.7001 0.056 Uiso 1 1 calc R
O1 O 0.52557(19) 0.42433(7) 0.65680(7) 0.0244(4) Uani 1 1 d .
O2 O 0.58384(18) 0.12649(7) 0.65457(7) 0.0258(4) Uani 1 1 d .
O5 O 0.25024(18) 0.40944(8) 0.57929(8) 0.0318(4) Uani 1 1 d .
O8 O 0.6471(2) 0.43252(8) 0.55470(8) 0.0346(4) Uani 1 1 d .
O9 O 0.3863(2) 0.11076(8) 0.73492(9) 0.0475(5) Uani 1 1 d .

loop_
_atom_site_aniso_label
_atom_site_aniso_U_11
_atom_site_aniso_U_22
_atom_site_aniso_U_33
_atom_site_aniso_U_23
_atom_site_aniso_U_13
_atom_site_aniso_U_12
C1 0.0261(12) 0.0158(12) 0.0204(12) 0.0000(9) 0.0020(9) 0.0008(9)
C2 0.0206(11) 0.0228(12) 0.0236(13) 0.0046(10) 0.0016(9) 0.0015(9)
C3 0.0245(12) 0.0187(12) 0.0297(14) 0.0023(10) -0.0034(10) -0.0007(9)
C4 0.0316(14) 0.0370(14) 0.0207(13) 0.0056(10) -0.0003(10) 0.0008(11)
C5 0.0379(14) 0.0302(14) 0.0233(13) -0.0070(10) 0.0020(11) -0.0038(11)
C6 0.0283(12) 0.0171(12) 0.0364(14) 0.0020(10) -0.0025(10) -0.0021(9)
C7 0.0236(12) 0.0205(12) 0.0237(12) 0.0017(9) 0.0041(10) -0.0004(9)
C8 0.0267(12) 0.0170(12) 0.0219(12) 0.0039(9) 0.0055(9) 0.0050(9)
C9 0.0224(12) 0.0328(13) 0.0227(13) 0.0011(10) -0.0022(10) 0.0002(10)
C10 0.0234(12) 0.0294(13) 0.0292(13) 0.0027(10) -0.0034(10) -0.0055(10)
C11 0.0253(12) 0.0249(13) 0.0241(13) -0.0005(10) -0.0042(10) -0.0022(9)
C12 0.0256(12) 0.0277(13) 0.0242(13) 0.0048(10) -0.0012(10) 0.0056(10)
C13 0.0340(13) 0.0305(13) 0.0354(14) 0.0072(11) -0.0061(11) 0.0091(11)
C14 0.0241(12) 0.0224(12) 0.0288(13) 0.0009(10) -0.0066(10) -0.0039(10)
C15 0.0365(14) 0.0222(13) 0.0410(15) 0.0001(11) -0.0075(12) -0.0007(11)
C16 0.0355(13) 0.0238(12) 0.0237(13) 0.0046(10) 0.0049(11) 0.0032(10)
C17 0.0513(16) 0.0245(13) 0.0357(15) 0.0036(11) 0.0079(12) 0.0055(11)
O1 0.0329(9) 0.0172(8) 0.0230(9) -0.0010(6) -0.0033(7) 0.0009(6)
O2 0.0313(9) 0.0194(8) 0.0267(9) 0.0049(6) 0.0062(7) 0.0059(7)
O5 0.0280(9) 0.0202(9) 0.0473(11) 0.0081(7) -0.0130(8) 0.0024(7)
O8 0.0427(10) 0.0258(9) 0.0353(10) 0.0034(7) 0.0100(8) 0.0029(8)
O9 0.0640(12) 0.0278(9) 0.0507(12) 0.0063(8) 0.0344(10) 0.0111(9)

loop_
_atom_type_symbol
_atom_type_description
_atom_type_scat_dispersion_real
_atom_type_scat_dispersion_imag
_atom_type_scat_source
C C 0.0033 0.0016 'International Tables Vol C Tables 4.2.6.8 and 6.1.1.4'
H H 0.0000 0.0000 'International Tables Vol C Tables 4.2.6.8 and 6.1.1.4'
O O 0.0106 0.0060 'International Tables Vol C Tables 4.2.6.8 and 6.1.1.4'

loop_
_geom_angle_atom_site_label_1
_geom_angle_atom_site_label_2
_geom_angle_atom_site_label_3
_geom_angle
C11 C1 C2 120.94(19)
C11 C1 O1 117.85(18)
C2 C1 O1 121.13(18)
C1 C2 C7 118.60(19)
C1 C2 C3 129.55(18)
C7 C2 C3 111.84(18)
O5 C3 C4 113.94(18)
O5 C3 C2 110.10(17)
C4 C3 C2 107.18(17)
O5 C3 C9 112.88(17)
C4 C3 C9 107.07(17)
C2 C3 C9 105.14(17)
C5 C4 C3 113.53(19)
C5 C4 H4 123.2
C3 C4 H4 123.2
C4 C5 C6 112.9(2)
C4 C5 H5 123.5
C6 C5 H5 123.5
C7 C6 C5 107.71(17)
C7 C6 C10 105.78(17)
C5 C6 C10 106.46(18)
C7 C6 H6 112.2
C5 C6 H6 112.2
C10 C6 H6 112.2
C8 C7 C2 119.54(19)
C8 C7 C6 126.85(19)
C2 C7 C6 113.59(18)
C7 C8 C12 121.71(19)
C7 C8 O2 120.31(19)
C12 C8 O2 117.81(18)
C10 C9 C3 110.86(17)
C10 C9 H9A 109.5
C3 C9 H9A 109.5
C10 C9 H9B 109.5
C3 C9 H9B 109.5
H9A C9 H9B 108.1
C9 C10 C6 110.57(17)
C9 C10 H10A 109.5
C6 C10 H10A 109.5
C9 C10 H10B 109.5
C6 C10 H10B 109.5
H10A C10 H10B 108.1
C12 C11 C1 120.5(2)
C12 C11 H11 119.7
C1 C11 H11 119.7
C11 C12 C8 118.7(2)
C11 C12 H12 120.7
C8 C12 H12 120.7
O5 C13 H13A 109.5
O5 C13 H13B 109.5
H13A C13 H13B 109.5
O5 C13 H13C 109.5
H13A C13 H13C 109.5
H13B C13 H13C 109.5
O8 C14 O1 122.5(2)
O8 C14 C15 126.7(2)
O1 C14 C15 110.8(2)
C14 C15 H15A 109.5
C14 C15 H15B 109.5
H15A C15 H15B 109.5
C14 C15 H15C 109.5
H15A C15 H15C 109.5
H15B C15 H15C 109.5
O9 C16 O2 122.52(19)
O9 C16 C17 125.9(2)
O2 C16 C17 111.55(19)
C16 C17 H17A 109.5
C16 C17 H17B 109.5
H17A C17 H17B 109.5
C16 C17 H17C 109.5
H17A C17 H17C 109.5
H17B C17 H17C 109.5
C14 O1 C1 116.45(16)
C16 O2 C8 117.58(16)
C3 O5 C13 115.80(16)

loop_
_geom_bond_atom_site_label_1
_geom_bond_atom_site_label_2
_geom_bond_distance
C1 C11 1.382(3)
C1 C2 1.390(3)
C1 O1 1.404(2)
C2 C7 1.402(3)
C2 C3 1.528(3)
C3 O5 1.421(2)
C3 C4 1.524(3)
C3 C9 1.541(3)
C4 C5 1.376(3)
C4 H4 0.9300
C5 C6 1.516(3)
C5 H5 0.9300
C6 C7 1.513(3)
C6 C10 1.540(3)
C6 H6 0.9800
C7 C8 1.378(3)
C8 C12 1.385(3)
C8 O2 1.416(2)
C9 C10 1.486(3)
C9 H9A 0.9700
C9 H9B 0.9700
C10 H10A 0.9700
C10 H10B 0.9700
C11 C12 1.380(3)
C11 H11 0.9300
C12 H12 0.9300
C13 O5 1.423(3)
C13 H13A 0.9600
C13 H13B 0.9600
C13 H13C 0.9600
C14 O8 1.201(3)
C14 O1 1.363(3)
C14 C15 1.484(3)
C15 H15A 0.9600
C15 H15B 0.9600
C15 H15C 0.9600
C16 O9 1.197(3)
C16 O2 1.358(3)
C16 C17 1.486(3)
C17 H17A 0.9600
C17 H17B 0.9600
C17 H17C 0.9600

loop_
_geom_torsion_atom_site_label_1
_geom_torsion_atom_site_label_2
_geom_torsion_atom_site_label_3
_geom_torsion_atom_site_label_4
_geom_torsion
C11 C1 C2 C7 0.4(3)
O1 C1 C2 C7 -176.20(18)
C11 C1 C2 C3 178.6(2)
O1 C1 C2 C3 2.1(3)
C1 C2 C3 O5 3.2(3)
C7 C2 C3 O5 -178.39(17)
C1 C2 C3 C4 127.7(2)
C7 C2 C3 C4 -54.0(2)
C1 C2 C3 C9 -118.6(2)
C7 C2 C3 C9 59.7(2)
O5 C3 C4 C5 178.16(18)
C2 C3 C4 C5 56.1(2)
C9 C3 C4 C5 -56.3(2)
C3 C4 C5 C6 -1.8(3)
C4 C5 C6 C7 -53.6(2)
C4 C5 C6 C10 59.5(2)
C1 C2 C7 C8 -1.0(3)
C3 C2 C7 C8 -179.59(19)
C1 C2 C7 C6 177.76(19)
C3 C2 C7 C6 -0.8(3)
C5 C6 C7 C8 -126.2(2)
C10 C6 C7 C8 120.2(2)
C5 C6 C7 C2 55.1(2)
C10 C6 C7 C2 -58.4(2)
C2 C7 C8 C12 1.1(3)
C6 C7 C8 C12 -177.5(2)
C2 C7 C8 O2 -174.07(18)
C6 C7 C8 O2 7.3(3)
O5 C3 C9 C10 -178.65(17)
C4 C3 C9 C10 55.2(2)
C2 C3 C9 C10 -58.6(2)
C3 C9 C10 C6 0.8(3)
C7 C6 C10 C9 57.0(2)
C5 C6 C10 C9 -57.4(2)
C2 C1 C11 C12 0.2(3)
O1 C1 C11 C12 176.91(19)
C1 C11 C12 C8 -0.2(3)
C7 C8 C12 C11 -0.5(3)
O2 C8 C12 C11 174.80(18)
O8 C14 O1 C1 -13.3(3)
C15 C14 O1 C1 168.91(17)
C11 C1 O1 C14 105.9(2)
C2 C1 O1 C14 -77.4(2)
O9 C16 O2 C8 4.6(3)
C17 C16 O2 C8 -175.09(18)
C7 C8 O2 C16 -83.4(3)
C12 C8 O2 C16 101.2(2)
C4 C3 O5 C13 52.2(2)
C2 C3 O5 C13 172.62(17)
C9 C3 O5 C13 -70.2(2)

loop_
_cod_related_entry_id
_cod_related_entry_database
_cod_related_entry_code
1 ChemSpider 4354913
